data_2218226
loop_
_publ_author_name
'Harding, David J.'
'Harding, Phimphaka'
'Plant, Sarah E.'

_publ_section_title
;
 Tris(5-methyl-3-phenyl-1<i>H</i>-pyrazol-1-yl)methane
;
_journal_coeditor_code RK2085
_journal_issue 5
_journal_name_full 'Acta Crystallographica Section E'
_journal_page_first o896
_journal_paper_doi 10.1107/S1600536808010866
_journal_volume 64
_journal_year 2008
_chemical_formula_iupac 'C31 H28 N6'
_chemical_formula_moiety 'C31 H28 N6'
_chemical_formula_sum 'C31 H28 N6'
_chemical_formula_weight 484.59
_chemical_name_systematic
;
Tris(5-methyl-3-phenyl-1H-pyrazol-1-yl)methane
;
_space_group_IT_number 9
_symmetry_cell_setting monoclinic
_symmetry_space_group_name_Hall 'C -2yc'
_symmetry_space_group_name_H-M 'C 1 c 1'
_atom_sites_solution_hydrogens geom
_atom_sites_solution_primary direct
_atom_sites_solution_secondary difmap
_audit_creation_method SHELXL97
_cell_angle_alpha 90.00
_cell_angle_beta 94.922(7)
_cell_angle_gamma 90.00
_cell_formula_units_Z 4
_cell_length_a 6.678(3)
_cell_length_b 21.730(9)
_cell_length_c 17.831(7)
_cell_measurement_reflns_used 879
_cell_measurement_temperature 150(2)
_cell_measurement_theta_max 46.923
_cell_measurement_theta_min 4.586
_cell_volume 2578.0(19)
_computing_cell_refinement 'SMART (Bruker, 1997)'
_computing_data_collection 'SMART (Bruker, 1997)'
_computing_data_reduction 'SAINT (Bruker, 1997)'
_computing_molecular_graphics 'SHELXTL (Sheldrick, 2008)'
_computing_publication_material 'SHELXTL (Sheldrick, 2008)'
_computing_structure_refinement 'SHELXL97 (Sheldrick, 2008)'
_computing_structure_solution 'SHELXS97 (Sheldrick, 2008)'
_diffrn_ambient_temperature 150(2)
_diffrn_detector_area_resol_mean 100
_diffrn_measured_fraction_theta_full 1.000
_diffrn_measured_fraction_theta_max 0.982
_diffrn_measurement_device_type 'Bruker SMART CCD area-detector'
_diffrn_measurement_method '\f and \w'
_diffrn_radiation_monochromator Graphite
_diffrn_radiation_source 'Fine-focus sealed tube'
_diffrn_radiation_type MoK\a
_diffrn_radiation_wavelength 0.71073
_diffrn_reflns_av_R_equivalents 0.0388
_diffrn_reflns_av_sigmaI/netI 0.0504
_diffrn_reflns_limit_h_max 8
_diffrn_reflns_limit_h_min -8
_diffrn_reflns_limit_k_max 25
_diffrn_reflns_limit_k_min -27
_diffrn_reflns_limit_l_max 22
_diffrn_reflns_limit_l_min -19
_diffrn_reflns_number 9586
_diffrn_reflns_theta_full 25.00
_diffrn_reflns_theta_max 27.56
_diffrn_reflns_theta_min 1.87
_diffrn_standards_decay_% 0
_diffrn_standards_number 0
_exptl_absorpt_coefficient_mu 0.076
_exptl_absorpt_correction_T_max 0.9842
_exptl_absorpt_correction_T_min 0.9716
_exptl_absorpt_correction_type multi-scan
_exptl_absorpt_process_details '(SADABS; Bruker, 1997)'
_exptl_crystal_colour Colourless
_exptl_crystal_density_diffrn 1.249
_exptl_crystal_density_method 'Not measured'
_exptl_crystal_description Block
_exptl_crystal_F_000 1024
_exptl_crystal_size_max 0.38
_exptl_crystal_size_mid 0.34
_exptl_crystal_size_min 0.21
_refine_diff_density_max 0.116
_refine_diff_density_min -0.141
_refine_ls_extinction_coef 0.0016(6)
_refine_ls_extinction_method none
_refine_ls_goodness_of_fit_ref 0.983
_refine_ls_hydrogen_treatment constr
_refine_ls_matrix_type full
_refine_ls_number_parameters 337
_refine_ls_number_reflns 2932
_refine_ls_number_restraints 2
_refine_ls_restrained_S_all 0.983
_refine_ls_R_factor_all 0.0668
_refine_ls_R_factor_gt 0.0407
_refine_ls_shift/su_max 0.000
_refine_ls_shift/su_mean 0.000
_refine_ls_structure_factor_coef Fsqd
_refine_ls_weighting_details 'calc w=1/[\s^2^(Fo^2^)+(0.0288P)^2^] where P=(Fo^2^+2Fc^2^)/3'
_refine_ls_weighting_scheme calc
_refine_ls_wR_factor_gt 0.0655
_refine_ls_wR_factor_ref 0.0708
_reflns_number_gt 2129
_reflns_number_total 2932
_reflns_threshold_expression I>2\s(I)
_cod_data_source_file rk2085.cif
_cod_data_source_block I
_cod_original_cell_volume 2578.2(19)
_cod_original_sg_symbol_H-M 'C c'
_cod_database_code 2218226
_cod_database_fobs_code 2218226

loop_
_symmetry_equiv_pos_as_xyz
'x, y, z'
'x, -y, z+1/2'
'x+1/2, y+1/2, z'
'x+1/2, -y+1/2, z+1/2'

loop_
_atom_site_type_symbol
_atom_site_label
_atom_site_fract_x
_atom_site_fract_y
_atom_site_fract_z
_atom_site_U_iso_or_equiv
_atom_site_adp_type
_atom_site_calc_flag
_atom_site_refinement_flags
_atom_site_occupancy
N N1 0.8396(3) 0.83570(9) 0.68651(11) 0.0408(5) Uani d . 1
N N2 0.6619(3) 0.85821(9) 0.65488(11) 0.0414(5) Uani d . 1
N N3 0.8952(3) 0.73399(9) 0.73501(11) 0.0401(5) Uani d . 1
N N4 1.0565(3) 0.69625(9) 0.75166(11) 0.0399(5) Uani d . 1
N N5 0.7907(3) 0.74998(8) 0.60399(11) 0.0396(5) Uani d . 1
N N6 0.6231(3) 0.71502(9) 0.61064(11) 0.0398(5) Uani d . 1
C C1 0.9043(4) 0.77355(10) 0.67027(14) 0.0420(6) Uani d . 1
H H1A 1.0482 0.7759 0.6589 0.050 Uiso calc R 1
C C2 0.9315(4) 0.87441(12) 0.73918(14) 0.0460(6) Uani d . 1
C C3 0.8081(4) 0.92398(12) 0.74119(15) 0.0493(7) Uani d . 1
H H3A 0.8289 0.9592 0.7724 0.059 Uiso calc R 1
C C4 0.6429(4) 0.91297(11) 0.68788(15) 0.0410(6) Uani d . 1
C C5 0.4662(4) 0.95123(10) 0.66896(14) 0.0424(6) Uani d . 1
C C6 0.3172(4) 0.93283(12) 0.61469(16) 0.0551(7) Uani d . 1
H H6A 0.3321 0.8955 0.5880 0.066 Uiso calc R 1
C C7 0.1474(5) 0.96829(13) 0.59919(17) 0.0646(8) Uani d . 1
H H7A 0.0455 0.9546 0.5625 0.077 Uiso calc R 1
C C8 0.1229(5) 1.02323(13) 0.63600(19) 0.0625(8) Uani d . 1
H H8A 0.0065 1.0477 0.6244 0.075 Uiso calc R 1
C C9 0.2681(5) 1.04169(12) 0.68914(18) 0.0609(8) Uani d . 1
H H9A 0.2528 1.0794 0.7149 0.073 Uiso calc R 1
C C10 0.4385(4) 1.00619(12) 0.70633(16) 0.0548(7) Uani d . 1
H H10A 0.5375 1.0197 0.7442 0.066 Uiso calc R 1
C C11 0.7515(3) 0.72783(11) 0.78425(14) 0.0399(6) Uani d . 1
C C12 0.8255(3) 0.68485(11) 0.83497(14) 0.0407(6) Uani d . 1
H H12A 0.7622 0.6704 0.8773 0.049 Uiso calc R 1
C C13 1.0131(3) 0.66587(11) 0.81285(13) 0.0372(6) Uani d . 1
C C14 1.1513(4) 0.61970(11) 0.84821(14) 0.0396(6) Uani d . 1
C C15 1.0996(4) 0.58720(12) 0.91093(15) 0.0502(7) Uani d . 1
H H15A 0.9766 0.5960 0.9318 0.060 Uiso calc R 1
C C16 1.2253(5) 0.54219(12) 0.94321(17) 0.0597(8) Uani d . 1
H H16A 1.1882 0.5204 0.9861 0.072 Uiso calc R 1
C C17 1.4041(5) 0.52873(12) 0.91364(17) 0.0582(8) Uani d . 1
H H17A 1.4890 0.4972 0.9353 0.070 Uiso calc R 1
C C18 1.4588(4) 0.56126(12) 0.85242(16) 0.0520(7) Uani d . 1
H H18A 1.5836 0.5528 0.8327 0.062 Uiso calc R 1
C C19 1.3338(4) 0.60609(11) 0.81947(15) 0.0443(6) Uani d . 1
H H19A 1.3726 0.6278 0.7768 0.053 Uiso calc R 1
C C20 0.8150(4) 0.76617(11) 0.53141(14) 0.0404(6) Uani d . 1
C C21 0.6590(4) 0.73918(10) 0.48918(14) 0.0412(6) Uani d . 1
H H21A 0.6326 0.7412 0.4360 0.049 Uiso calc R 1
C C22 0.5452(4) 0.70774(10) 0.53982(13) 0.0377(6) Uani d . 1
C C23 0.3596(4) 0.67181(10) 0.52414(14) 0.0394(6) Uani d . 1
C C24 0.2386(4) 0.65752(11) 0.58115(15) 0.0471(7) Uani d . 1
H H24A 0.2784 0.6699 0.6313 0.057 Uiso calc R 1
C C25 0.0610(4) 0.62552(12) 0.56614(18) 0.0548(7) Uani d . 1
H H25A -0.0209 0.6165 0.6058 0.066 Uiso calc R 1
C C26 0.0024(4) 0.60663(12) 0.49386(19) 0.0565(8) Uani d . 1
H H26A -0.1195 0.5844 0.4837 0.068 Uiso calc R 1
C C27 0.1197(4) 0.61980(12) 0.43680(18) 0.0589(8) Uani d . 1
H H27A 0.0792 0.6067 0.3870 0.071 Uiso calc R 1
C C28 0.2975(4) 0.65226(12) 0.45144(16) 0.0521(7) Uani d . 1
H H28A 0.3780 0.6613 0.4114 0.063 Uiso calc R 1
C C29 1.1317(4) 0.86029(13) 0.77999(16) 0.0595(8) Uani d . 1
H H29A 1.2324 0.8556 0.7435 0.089 Uiso calc R 1
H H29B 1.1226 0.8220 0.8085 0.089 Uiso calc R 1
H H29C 1.1711 0.8940 0.8146 0.089 Uiso calc R 1
C C30 0.5591(3) 0.76287(12) 0.78100(15) 0.0480(7) Uani d . 1
H H30A 0.4767 0.7475 0.8199 0.072 Uiso calc R 1
H H30B 0.4864 0.7575 0.7313 0.072 Uiso calc R 1
H H30C 0.5879 0.8066 0.7897 0.072 Uiso calc R 1
C C31 0.9840(4) 0.80561(11) 0.51083(16) 0.0507(7) Uani d . 1
H H31A 1.1115 0.7841 0.5231 0.076 Uiso calc R 1
H H31B 0.9839 0.8443 0.5391 0.076 Uiso calc R 1
H H31C 0.9678 0.8144 0.4567 0.076 Uiso calc R 1

loop_
_atom_site_aniso_label
_atom_site_aniso_U_11
_atom_site_aniso_U_22
_atom_site_aniso_U_33
_atom_site_aniso_U_12
_atom_site_aniso_U_13
_atom_site_aniso_U_23
N1 0.0423(12) 0.0441(11) 0.0359(12) 0.0008(10) 0.0025(9) -0.0004(10)
N2 0.0439(12) 0.0417(11) 0.0386(13) 0.0028(10) 0.0028(10) -0.0013(9)
N3 0.0347(11) 0.0516(12) 0.0345(12) 0.0015(10) 0.0054(10) 0.0045(10)
N4 0.0364(12) 0.0466(12) 0.0365(13) 0.0008(10) 0.0019(9) 0.0010(10)
N5 0.0442(12) 0.0422(11) 0.0328(12) 0.0058(10) 0.0060(9) 0.0017(10)
N6 0.0423(12) 0.0414(11) 0.0369(13) 0.0030(10) 0.0107(10) 0.0002(9)
C1 0.0382(14) 0.0485(14) 0.0396(15) 0.0011(12) 0.0062(11) 0.0061(12)
C2 0.0451(15) 0.0576(17) 0.0359(15) -0.0132(13) 0.0060(12) -0.0006(12)
C3 0.0578(17) 0.0462(15) 0.0442(17) -0.0088(14) 0.0069(14) -0.0074(12)
C4 0.0465(16) 0.0419(14) 0.0361(15) -0.0053(12) 0.0126(12) -0.0019(12)
C5 0.0493(15) 0.0375(13) 0.0416(16) -0.0019(12) 0.0107(13) 0.0032(12)
C6 0.0687(19) 0.0474(15) 0.0473(18) 0.0085(15) -0.0057(15) -0.0020(13)
C7 0.068(2) 0.0641(19) 0.060(2) 0.0108(17) -0.0085(16) 0.0016(16)
C8 0.0616(19) 0.0496(17) 0.078(2) 0.0107(15) 0.0150(17) 0.0142(16)
C9 0.0630(19) 0.0450(16) 0.078(2) -0.0001(15) 0.0269(17) -0.0077(15)
C10 0.0533(18) 0.0496(16) 0.063(2) -0.0092(14) 0.0164(15) -0.0113(14)
C11 0.0350(14) 0.0517(15) 0.0334(14) -0.0044(12) 0.0053(11) -0.0031(12)
C12 0.0401(15) 0.0504(15) 0.0322(15) -0.0063(12) 0.0075(12) 0.0014(12)
C13 0.0401(15) 0.0416(13) 0.0294(14) -0.0063(11) -0.0001(11) -0.0031(11)
C14 0.0452(16) 0.0396(13) 0.0332(15) -0.0083(11) -0.0006(12) -0.0033(11)
C15 0.0564(16) 0.0508(16) 0.0432(17) -0.0055(14) 0.0030(14) 0.0046(14)
C16 0.077(2) 0.0524(17) 0.0489(19) -0.0083(16) -0.0014(17) 0.0121(14)
C17 0.076(2) 0.0380(15) 0.058(2) 0.0083(15) -0.0095(17) -0.0016(14)
C18 0.0573(17) 0.0461(15) 0.0511(18) 0.0056(14) -0.0031(14) -0.0081(14)
C19 0.0487(15) 0.0450(14) 0.0385(15) -0.0038(12) 0.0000(12) -0.0035(12)
C20 0.0498(15) 0.0391(13) 0.0336(15) 0.0142(12) 0.0100(12) 0.0057(11)
C21 0.0550(16) 0.0388(13) 0.0300(14) 0.0104(12) 0.0052(12) 0.0031(11)
C22 0.0464(15) 0.0364(13) 0.0306(15) 0.0123(11) 0.0058(12) 0.0000(11)
C23 0.0469(15) 0.0329(12) 0.0392(15) 0.0096(11) 0.0071(12) 0.0007(11)
C24 0.0551(18) 0.0460(15) 0.0415(17) 0.0071(13) 0.0109(13) -0.0008(13)
C25 0.0552(18) 0.0478(15) 0.063(2) 0.0039(14) 0.0157(16) 0.0076(15)
C26 0.0553(17) 0.0434(15) 0.071(2) -0.0035(13) 0.0063(17) 0.0008(15)
C27 0.067(2) 0.0563(17) 0.052(2) -0.0106(16) -0.0026(16) -0.0054(14)
C28 0.0645(19) 0.0527(16) 0.0399(16) -0.0016(14) 0.0089(13) -0.0022(13)
C29 0.0482(17) 0.0744(19) 0.0541(19) -0.0096(15) -0.0048(14) 0.0007(15)
C30 0.0402(15) 0.0602(17) 0.0444(16) 0.0039(13) 0.0087(12) -0.0032(13)
C31 0.0552(17) 0.0533(16) 0.0447(17) 0.0041(14) 0.0098(13) 0.0089(13)

loop_
_atom_type_symbol
_atom_type_description
_atom_type_scat_dispersion_real
_atom_type_scat_dispersion_imag
_atom_type_scat_source
C C 0.0033 0.0000 'International Tables Vol C Tables 4.2.6.8 and 6.1.1.4'
H H 0.0000 0.0000 'International Tables Vol C Tables 4.2.6.8 and 6.1.1.4'
N N 0.0061 0.0000 'International Tables Vol C Tables 4.2.6.8 and 6.1.1.4'

loop_
_geom_angle_atom_site_label_1
_geom_angle_atom_site_label_2
_geom_angle_atom_site_label_3
_geom_angle
N2 N1 C2 112.83(19)
N2 N1 C1 120.99(19)
C2 N1 C1 125.8(2)
C4 N2 N1 104.46(19)
C11 N3 N4 112.77(19)
C11 N3 C1 130.86(19)
N4 N3 C1 116.37(19)
C13 N4 N3 104.67(19)
C20 N5 N6 113.01(19)
C20 N5 C1 126.1(2)
N6 N5 C1 120.23(19)
C22 N6 N5 103.87(19)
N5 C1 N3 112.83(19)
N5 C1 N1 110.38(18)
N3 C1 N1 111.1(2)
N5 C1 H1A 107.4
N3 C1 H1A 107.4
N1 C1 H1A 107.4
C3 C2 N1 105.6(2)
C3 C2 C29 131.9(3)
N1 C2 C29 122.5(3)
C2 C3 C4 106.8(2)
C2 C3 H3A 126.6
C4 C3 H3A 126.6
N2 C4 C3 110.4(2)
N2 C4 C5 120.7(2)
C3 C4 C5 128.9(2)
C6 C5 C10 117.8(3)
C6 C5 C4 121.0(2)
C10 C5 C4 121.2(2)
C7 C6 C5 120.5(3)
C7 C6 H6A 119.7
C5 C6 H6A 119.7
C6 C7 C8 121.1(3)
C6 C7 H7A 119.4
C8 C7 H7A 119.4
C9 C8 C7 118.8(3)
C9 C8 H8A 120.6
C7 C8 H8A 120.6
C8 C9 C10 120.9(3)
C8 C9 H9A 119.6
C10 C9 H9A 119.6
C9 C10 C5 120.9(3)
C9 C10 H10A 119.6
C5 C10 H10A 119.6
N3 C11 C12 105.1(2)
N3 C11 C30 125.3(2)
C12 C11 C30 129.6(2)
C11 C12 C13 107.2(2)
C11 C12 H12A 126.4
C13 C12 H12A 126.4
N4 C13 C12 110.3(2)
N4 C13 C14 121.3(2)
C12 C13 C14 128.4(2)
C15 C14 C19 118.2(2)
C15 C14 C13 120.2(2)
C19 C14 C13 121.6(2)
C16 C15 C14 120.7(3)
C16 C15 H15A 119.6
C14 C15 H15A 119.6
C17 C16 C15 120.4(3)
C17 C16 H16A 119.8
C15 C16 H16A 119.8
C18 C17 C16 119.5(3)
C18 C17 H17A 120.2
C16 C17 H17A 120.2
C17 C18 C19 120.5(3)
C17 C18 H18A 119.7
C19 C18 H18A 119.7
C18 C19 C14 120.6(3)
C18 C19 H19A 119.7
C14 C19 H19A 119.7
N5 C20 C21 105.4(2)
N5 C20 C31 122.5(2)
C21 C20 C31 132.1(2)
C20 C21 C22 106.5(2)
C20 C21 H21A 126.8
C22 C21 H21A 126.8
N6 C22 C21 111.2(2)
N6 C22 C23 119.8(2)
C21 C22 C23 129.0(2)
C24 C23 C28 117.9(2)
C24 C23 C22 120.9(2)
C28 C23 C22 121.1(2)
C25 C24 C23 121.0(3)
C25 C24 H24A 119.5
C23 C24 H24A 119.5
C26 C25 C24 120.1(3)
C26 C25 H25A 119.9
C24 C25 H25A 119.9
C27 C26 C25 120.0(3)
C27 C26 H26A 120.0
C25 C26 H26A 120.0
C26 C27 C28 120.2(3)
C26 C27 H27A 119.9
C28 C27 H27A 119.9
C27 C28 C23 120.8(3)
C27 C28 H28A 119.6
C23 C28 H28A 119.6
C2 C29 H29A 109.5
C2 C29 H29B 109.5
H29A C29 H29B 109.5
C2 C29 H29C 109.5
H29A C29 H29C 109.5
H29B C29 H29C 109.5
C11 C30 H30A 109.5
C11 C30 H30B 109.5
H30A C30 H30B 109.5
C11 C30 H30C 109.5
H30A C30 H30C 109.5
H30B C30 H30C 109.5
C20 C31 H31A 109.5
C20 C31 H31B 109.5
H31A C31 H31B 109.5
C20 C31 H31C 109.5
H31A C31 H31C 109.5
H31B C31 H31C 109.5

loop_
_geom_bond_atom_site_label_1
_geom_bond_atom_site_label_2
_geom_bond_distance
N1 N2 1.360(3)
N1 C2 1.367(3)
N1 C1 1.455(3)
N2 C4 1.338(3)
N3 C11 1.361(3)
N3 N4 1.366(3)
N3 C1 1.445(3)
N4 C13 1.328(3)
N5 C20 1.364(3)
N5 N6 1.366(3)
N5 C1 1.443(3)
N6 C22 1.334(3)
C1 H1A 1.0000
C2 C3 1.358(4)
C2 C29 1.498(4)
C3 C4 1.414(3)
C3 H3A 0.9500
C4 C5 1.459(3)
C5 C6 1.386(3)
C5 C10 1.388(3)
C6 C7 1.379(4)
C6 H6A 0.9500
C7 C8 1.379(4)
C7 H7A 0.9500
C8 C9 1.357(4)
C8 H8A 0.9500
C9 C10 1.387(4)
C9 H9A 0.9500
C10 H10A 0.9500
C11 C12 1.363(3)
C11 C30 1.490(3)
C12 C13 1.407(3)
C12 H12A 0.9500
C13 C14 1.468(3)
C14 C15 1.391(3)
C14 C19 1.394(4)
C15 C16 1.382(4)
C15 H15A 0.9500
C16 C17 1.378(4)
C16 H16A 0.9500
C17 C18 1.376(4)
C17 H17A 0.9500
C18 C19 1.381(3)
C18 H18A 0.9500
C19 H19A 0.9500
C20 C21 1.364(3)
C20 C31 1.488(3)
C21 C22 1.406(3)
C21 H21A 0.9500
C22 C23 1.471(3)
C23 C24 1.387(3)
C23 C28 1.393(4)
C24 C25 1.381(4)
C24 H24A 0.9500
C25 C26 1.377(4)
C25 H25A 0.9500
C26 C27 1.366(4)
C26 H26A 0.9500
C27 C28 1.387(4)
C27 H27A 0.9500
C28 H28A 0.9500
C29 H29A 0.9800
C29 H29B 0.9800
C29 H29C 0.9800
C30 H30A 0.9800
C30 H30B 0.9800
C30 H30C 0.9800
C31 H31A 0.9800
C31 H31B 0.9800
C31 H31C 0.9800

loop_
_cod_related_entry_id
_cod_related_entry_database
_cod_related_entry_code
1 ChemSpider 9390949
